data_2215206
loop_
_publ_author_name
'Wen-Jie Feng'
'Xin-J\"u Ma'
'Feng Zhang'
'Yi-Chao Yuan'
'Zhi-Min Jin '

_publ_section_title
;
 Bis(4-methylpyridinium) pentachloridoantimonate(III)
;
_journal_coeditor_code LH2475
_journal_issue 9
_journal_name_full 'Acta Crystallographica Section E'
_journal_page_first m2375
_journal_page_last m2375
_journal_paper_doi 10.1107/S1600536807040196
_journal_volume 63
_journal_year 2007
_chemical_formula_iupac '(C6 H8 N)2 [Sb Cl5]'
_chemical_formula_moiety '2C6 H8 N + , Cl5 Sb 2-'
_chemical_formula_sum 'C12 H16 Cl5 N2 Sb'
_chemical_formula_weight 487.29
_chemical_name_systematic
;
Bis(4-methylpyridinium) pentachloridoantimonate(III)
;
_space_group_IT_number 2
_symmetry_cell_setting triclinic
_symmetry_space_group_name_Hall '-P 1'
_symmetry_space_group_name_H-M 'P -1'
_atom_sites_solution_hydrogens geom
_atom_sites_solution_primary direct
_atom_sites_solution_secondary difmap
_audit_creation_method SHELXL97
_cell_angle_alpha 97.639(2)
_cell_angle_beta 110.180(3)
_cell_angle_gamma 98.242(2)
_cell_formula_units_Z 2
_cell_length_a 8.9815(13)
_cell_length_b 10.4501(16)
_cell_length_c 10.7488(16)
_cell_measurement_temperature 273(2)
_cell_volume 918.9(2)
_computing_cell_refinement 'SAINT (Bruker, 2000)'
_computing_data_collection 'SMART (Bruker, 2000)'
_computing_data_reduction SAINT
_computing_molecular_graphics SHELXTL
_computing_publication_material SHELXTL
_computing_structure_refinement 'SHELXL97 (Sheldrick, 1997)'
_computing_structure_solution 'SHELXTL (Bruker, 2000)'
_diffrn_ambient_temperature 273(2)
_diffrn_measured_fraction_theta_full 0.982
_diffrn_measured_fraction_theta_max 0.982
_diffrn_measurement_device_type 'Bruker SMART CCD area-detector'
_diffrn_measurement_method '\f and \w'
_diffrn_radiation_monochromator graphite
_diffrn_radiation_source 'fine-focus sealed tube'
_diffrn_radiation_type MoK\a
_diffrn_radiation_wavelength 0.71073
_diffrn_reflns_av_R_equivalents 0.0124
_diffrn_reflns_av_sigmaI/netI 0.0241
_diffrn_reflns_limit_h_max 10
_diffrn_reflns_limit_h_min -10
_diffrn_reflns_limit_k_max 12
_diffrn_reflns_limit_k_min -11
_diffrn_reflns_limit_l_max 11
_diffrn_reflns_limit_l_min -12
_diffrn_reflns_number 4810
_diffrn_reflns_theta_full 25.02
_diffrn_reflns_theta_max 25.02
_diffrn_reflns_theta_min 2.01
_exptl_absorpt_coefficient_mu 2.219
_exptl_absorpt_correction_T_max 0.686
_exptl_absorpt_correction_T_min 0.467
_exptl_absorpt_correction_type multi-scan
_exptl_absorpt_process_details '(SADABS; Bruker, 2000)'
_exptl_crystal_colour colourless
_exptl_crystal_density_diffrn 1.761
_exptl_crystal_density_method 'not measured'
_exptl_crystal_description block
_exptl_crystal_F_000 476
_exptl_crystal_size_max 0.39
_exptl_crystal_size_mid 0.29
_exptl_crystal_size_min 0.17
_refine_diff_density_max 0.608
_refine_diff_density_min -0.619
_refine_ls_extinction_method none
_refine_ls_goodness_of_fit_ref 1.062
_refine_ls_matrix_type full
_refine_ls_number_parameters 183
_refine_ls_number_reflns 3246
_refine_ls_number_restraints 0
_refine_ls_restrained_S_all 1.062
_refine_ls_R_factor_all 0.0293
_refine_ls_R_factor_gt 0.0271
_refine_ls_shift/su_max 0.000
_refine_ls_shift/su_mean 0.000
_refine_ls_structure_factor_coef Fsqd
_refine_ls_weighting_details 'calc w = 1/[\s^2^(Fo^2^)+(0.0397P)^2^+0.2418P] where P=(Fo^2^+2Fc^2^)/3'
_refine_ls_weighting_scheme calc
_refine_ls_wR_factor_gt 0.0692
_refine_ls_wR_factor_ref 0.0707
_reflns_number_gt 2966
_reflns_number_total 3246
_reflns_threshold_expression I>2\s(I)
_cod_data_source_file lh2475.cif
_cod_data_source_block I
_cod_database_code 2215206
_cod_database_fobs_code 2215206

loop_
_symmetry_equiv_pos_as_xyz
'x, y, z'
'-x, -y, -z'

loop_
_atom_site_type_symbol
_atom_site_label
_atom_site_fract_x
_atom_site_fract_y
_atom_site_fract_z
_atom_site_U_iso_or_equiv
_atom_site_adp_type
_atom_site_calc_flag
_atom_site_refinement_flags
_atom_site_occupancy
N N1 0.2694(4) 0.1629(3) 0.6001(3) 0.0670(8) Uani d . 1
H H1 0.3330 0.2002 0.5653 0.080 Uiso calc R 1
C C1 -0.0441(7) -0.0211(4) 0.7670(5) 0.111(2) Uani d . 1
H H1A -0.1456 0.0069 0.7346 0.167 Uiso calc R 1
H H1B 0.0022 0.0025 0.8639 0.167 Uiso calc R 1
H H1C -0.0618 -0.1150 0.7395 0.167 Uiso calc R 1
C C2 0.0697(5) 0.0451(3) 0.7094(4) 0.0599(9) Uani d . 1
C C3 0.0245(4) 0.1371(3) 0.6302(4) 0.0573(8) Uani d . 1
H H3 -0.0767 0.1588 0.6126 0.069 Uiso calc R 1
C C4 0.1285(4) 0.1961(3) 0.5777(3) 0.0582(8) Uani d . 1
H H4 0.0994 0.2597 0.5261 0.070 Uiso calc R 1
C C5 0.3177(5) 0.0745(5) 0.6741(5) 0.0774(11) Uani d . 1
H H5 0.4183 0.0531 0.6873 0.093 Uiso calc R 1
C C6 0.2201(6) 0.0152(4) 0.7305(4) 0.0742(11) Uani d . 1
H H6 0.2547 -0.0460 0.7838 0.089 Uiso calc R 1
N N2 0.8711(4) 0.5762(3) 0.1493(3) 0.0655(8) Uani d . 1
H H2 0.7973 0.5395 0.1746 0.079 Uiso calc R 1
C C7 1.2405(6) 0.7603(5) 0.0351(5) 0.0882(13) Uani d . 1
H H7A 1.3359 0.7254 0.0728 0.132 Uiso calc R 1
H H7B 1.2638 0.8535 0.0698 0.132 Uiso calc R 1
H H7C 1.2069 0.7446 -0.0615 0.132 Uiso calc R 1
C C8 1.1073(4) 0.6939(3) 0.0731(3) 0.0546(8) Uani d . 1
C C9 1.1411(4) 0.6212(3) 0.1731(3) 0.0565(8) Uani d . 1
H H9 1.2471 0.6117 0.2162 0.068 Uiso calc R 1
C C10 1.0231(4) 0.5636(3) 0.2096(4) 0.0575(8) Uani d . 1
H H10 1.0480 0.5146 0.2775 0.069 Uiso calc R 1
C C11 0.8306(4) 0.6439(4) 0.0511(4) 0.0626(9) Uani d . 1
H H11 0.7232 0.6506 0.0095 0.075 Uiso calc R 1
C C12 0.9468(5) 0.7039(4) 0.0112(4) 0.0647(9) Uani d . 1
H H12 0.9186 0.7516 -0.0577 0.078 Uiso calc R 1
Sb Sb1 0.56843(2) 0.360071(18) 0.368247(19) 0.04399(9) Uani d . 1
Cl Cl1 0.83975(11) 0.34203(10) 0.35602(11) 0.0707(3) Uani d . 1
Cl Cl2 0.43481(12) 0.18074(9) 0.17427(10) 0.0691(2) Uani d . 1
Cl Cl3 0.59349(11) 0.18528(10) 0.52378(10) 0.0643(2) Uani d . 1
Cl Cl4 0.27301(11) 0.38111(10) 0.38662(10) 0.0670(2) Uani d . 1
Cl Cl5 0.53816(10) 0.52942(9) 0.20178(10) 0.0613(2) Uani d . 1

loop_
_atom_site_aniso_label
_atom_site_aniso_U_11
_atom_site_aniso_U_22
_atom_site_aniso_U_33
_atom_site_aniso_U_12
_atom_site_aniso_U_13
_atom_site_aniso_U_23
N1 0.0599(19) 0.0698(19) 0.0691(19) -0.0025(16) 0.0302(16) 0.0061(16)
C1 0.165(5) 0.072(3) 0.121(4) -0.015(3) 0.102(4) 0.009(3)
C2 0.083(3) 0.0412(16) 0.062(2) 0.0044(16) 0.041(2) 0.0033(15)
C3 0.0500(19) 0.0549(19) 0.066(2) 0.0136(15) 0.0217(16) 0.0028(16)
C4 0.067(2) 0.0500(18) 0.0543(19) 0.0111(16) 0.0174(17) 0.0149(15)
C5 0.059(2) 0.085(3) 0.085(3) 0.025(2) 0.022(2) 0.006(2)
C6 0.094(3) 0.065(2) 0.072(2) 0.037(2) 0.030(2) 0.023(2)
N2 0.0598(19) 0.0619(18) 0.077(2) 0.0050(15) 0.0344(17) 0.0043(16)
C7 0.082(3) 0.087(3) 0.105(3) 0.002(2) 0.050(3) 0.025(3)
C8 0.056(2) 0.0495(17) 0.0576(19) 0.0065(15) 0.0235(16) 0.0058(15)
C9 0.0467(18) 0.0585(19) 0.059(2) 0.0160(15) 0.0127(16) 0.0076(16)
C10 0.060(2) 0.0580(19) 0.060(2) 0.0198(16) 0.0229(17) 0.0190(16)
C11 0.047(2) 0.064(2) 0.065(2) 0.0127(17) 0.0095(17) 0.0005(18)
C12 0.070(3) 0.062(2) 0.055(2) 0.0154(19) 0.0125(18) 0.0158(17)
Sb1 0.03552(13) 0.04786(14) 0.05226(15) 0.01193(9) 0.01773(10) 0.01444(10)
Cl1 0.0467(5) 0.0858(6) 0.0981(7) 0.0261(4) 0.0359(5) 0.0417(6)
Cl2 0.0676(6) 0.0604(5) 0.0681(5) 0.0170(4) 0.0123(4) 0.0064(4)
Cl3 0.0558(5) 0.0732(5) 0.0761(6) 0.0246(4) 0.0290(4) 0.0306(5)
Cl4 0.0491(5) 0.0798(6) 0.0834(6) 0.0194(4) 0.0276(4) 0.0396(5)
Cl5 0.0471(5) 0.0627(5) 0.0748(6) 0.0161(4) 0.0181(4) 0.0233(4)

loop_
_atom_type_symbol
_atom_type_description
_atom_type_scat_dispersion_real
_atom_type_scat_dispersion_imag
_atom_type_scat_source
C C 0.0033 0.0016 'International Tables Vol C Tables 4.2.6.8 and 6.1.1.4'
H H 0.0000 0.0000 'International Tables Vol C Tables 4.2.6.8 and 6.1.1.4'
Cl Cl 0.1484 0.1585 'International Tables Vol C Tables 4.2.6.8 and 6.1.1.4'
N N 0.0061 0.0033 'International Tables Vol C Tables 4.2.6.8 and 6.1.1.4'
Sb Sb -0.5866 1.5461 'International Tables Vol C Tables 4.2.6.8 and 6.1.1.4'

loop_
_geom_angle_atom_site_label_1
_geom_angle_atom_site_label_2
_geom_angle_atom_site_label_3
_geom_angle
_geom_angle_publ_flag
C4 N1 C5 122.6(3) n
C4 N1 H1 118.7 ?
C5 N1 H1 118.7 ?
C2 C1 H1A 109.5 ?
C2 C1 H1B 109.5 ?
H1A C1 H1B 109.5 ?
C2 C1 H1C 109.5 ?
H1A C1 H1C 109.5 ?
H1B C1 H1C 109.5 ?
C6 C2 C3 117.6(3) n
C6 C2 C1 122.0(4) n
C3 C2 C1 120.3(4) n
C4 C3 C2 119.9(3) n
C4 C3 H3 120.1 ?
C2 C3 H3 120.1 ?
N1 C4 C3 119.8(3) n
N1 C4 H4 120.1 ?
C3 C4 H4 120.1 ?
N1 C5 C6 119.7(4) n
N1 C5 H5 120.1 ?
C6 C5 H5 120.1 ?
C5 C6 C2 120.3(4) n
C5 C6 H6 119.8 ?
C2 C6 H6 119.8 ?
C11 N2 C10 121.5(3) n
C11 N2 H2 119.2 ?
C10 N2 H2 119.2 ?
C8 C7 H7A 109.5 ?
C8 C7 H7B 109.5 ?
H7A C7 H7B 109.5 ?
C8 C7 H7C 109.5 ?
H7A C7 H7C 109.5 ?
H7B C7 H7C 109.5 ?
C9 C8 C12 117.2(3) n
C9 C8 C7 120.4(3) n
C12 C8 C7 122.3(3) n
C10 C9 C8 120.8(3) n
C10 C9 H9 119.6 ?
C8 C9 H9 119.6 ?
N2 C10 C9 120.5(3) n
N2 C10 H10 119.8 ?
C9 C10 H10 119.8 ?
N2 C11 C12 119.8(3) n
N2 C11 H11 120.1 ?
C12 C11 H11 120.1 ?
C11 C12 C8 120.2(3) n
C11 C12 H12 119.9 ?
C8 C12 H12 119.9 ?
Cl2 Sb1 Cl1 90.58(4) yes
Cl2 Sb1 Cl3 88.40(3) yes
Cl1 Sb1 Cl3 90.59(3) yes
Cl2 Sb1 Cl5 89.28(3) yes
Cl1 Sb1 Cl5 89.22(3) yes
Cl3 Sb1 Cl5 177.67(3) yes
Cl2 Sb1 Cl4 90.26(3) yes
Cl1 Sb1 Cl4 178.98(3) yes
Cl3 Sb1 Cl4 88.86(3) yes
Cl5 Sb1 Cl4 91.36(3) yes

loop_
_geom_bond_atom_site_label_1
_geom_bond_atom_site_label_2
_geom_bond_distance
_geom_bond_publ_flag
N1 C4 1.311(5) n
N1 C5 1.322(5) n
N1 H1 0.8600 n
C1 C2 1.502(5) n
C1 H1A 0.9600 ?
C1 H1B 0.9600 ?
C1 H1C 0.9600 ?
C2 C6 1.379(6) n
C2 C3 1.380(5) n
C3 C4 1.365(5) n
C3 H3 0.9300 ?
C4 H4 0.9300 ?
C5 C6 1.352(6) n
C5 H5 0.9300 ?
C6 H6 0.9300 ?
N2 C11 1.325(5) n
N2 C10 1.329(5) n
N2 H2 0.8600 ?
C7 C8 1.501(5) n
C7 H7A 0.9600 ?
C7 H7B 0.9600 ?
C7 H7C 0.9600 ?
C8 C9 1.372(5) n
C8 C12 1.389(5) n
C9 C10 1.344(5) n
C9 H9 0.9300 ?
C10 H10 0.9300 ?
C11 C12 1.364(5) n
C11 H11 0.9300 ?
C12 H12 0.9300 ?
Sb1 Cl2 2.4268(10) yes
Sb1 Cl1 2.5173(9) yes
Sb1 Cl3 2.6177(9) yes
Sb1 Cl5 2.6555(9) yes
Sb1 Cl4 2.7649(10) yes

loop_
_geom_hbond_atom_site_label_D
_geom_hbond_atom_site_label_H
_geom_hbond_atom_site_label_A
_geom_hbond_distance_DH
_geom_hbond_distance_HA
_geom_hbond_distance_DA
_geom_hbond_angle_DHA
_geom_hbond_publ_flag
N1 H1 Cl3 0.86 2.55 3.272(5) 142 yes
N2 H2 Cl5 0.86 2.43 3.212(6) 151 yes

loop_
_geom_torsion_atom_site_label_1
_geom_torsion_atom_site_label_2
_geom_torsion_atom_site_label_3
_geom_torsion_atom_site_label_4
_geom_torsion
C6 C2 C3 C4 -0.9(5)
C1 C2 C3 C4 -179.6(3)
C5 N1 C4 C3 -0.9(5)
C2 C3 C4 N1 1.6(5)
C4 N1 C5 C6 -0.4(6)
N1 C5 C6 C2 1.0(6)
C3 C2 C6 C5 -0.4(6)
C1 C2 C6 C5 178.3(4)
C12 C8 C9 C10 -0.6(5)
C7 C8 C9 C10 178.7(4)
C11 N2 C10 C9 0.8(5)
C8 C9 C10 N2 -0.1(5)
C10 N2 C11 C12 -0.8(5)
N2 C11 C12 C8 0.1(5)
C9 C8 C12 C11 0.6(5)
C7 C8 C12 C11 -178.7(4)
